data_1551754
loop_
_publ_author_name
'SINGH, Atul P.'
'KIM, Hee-Joon'

_publ_section_title
;
 Synthesis and Crystal Structure of
 5,15-Bis(3,5-di-tert-butylphenyl)-10-(phenylethynyl)-20-(trimethylsilylethynyl)porphyrin
;
_journal_name_full 'X-ray Structure Analysis Online'
_journal_page_first 23
_journal_paper_doi 10.2116/xraystruct.26.23
_journal_volume 26
_journal_year 2010
_chemical_formula_sum 'C61 H66 N4 Si'
_chemical_formula_weight 883.27
_space_group_IT_number 2
_space_group_name_Hall '-P 1'
_space_group_name_H-M_alt 'P -1'
_symmetry_cell_setting triclinic
_symmetry_space_group_name_Hall '-P 1'
_symmetry_space_group_name_H-M 'P -1'
_atom_sites_solution_hydrogens geom
_atom_sites_solution_primary direct
_atom_sites_solution_secondary difmap
_audit_creation_method SHELXL-97
_cell_angle_alpha 65.932(2)
_cell_angle_beta 81.356(2)
_cell_angle_gamma 86.051(2)
_cell_formula_units_Z 2
_cell_length_a 8.9729(10)
_cell_length_b 19.167(2)
_cell_length_c 20.763(2)
_cell_measurement_reflns_used 3916
_cell_measurement_temperature 213(2)
_cell_measurement_theta_max 28.30
_cell_measurement_theta_min 1.88
_cell_volume 3223.3(6)
_computing_cell_refinement 'Brucker SMART'
_computing_data_collection 'Brucker SMART'
_computing_data_reduction 'Brucker SAINT'
_computing_molecular_graphics SHELXTL
_computing_publication_material SHELXTL
_computing_structure_refinement 'SHELXL-97 (Sheldrick, 1997)'
_computing_structure_solution 'SHELXS-97 (Sheldrick, 1990)'
_diffrn_ambient_temperature 213(2)
_diffrn_detector_area_resol_mean 0
_diffrn_measured_fraction_theta_full 0.986
_diffrn_measured_fraction_theta_max 0.986
_diffrn_measurement_device_type 'SIEMENS SMART CCD'
_diffrn_measurement_method omega-scan
_diffrn_radiation_monochromator graphite
_diffrn_radiation_source 'fine-focus sealed tube'
_diffrn_radiation_type MoK\a
_diffrn_radiation_wavelength 0.71073
_diffrn_reflns_av_R_equivalents 0.0572
_diffrn_reflns_av_sigmaI/netI 0.1453
_diffrn_reflns_limit_h_max 8
_diffrn_reflns_limit_h_min -8
_diffrn_reflns_limit_k_max 19
_diffrn_reflns_limit_k_min -15
_diffrn_reflns_limit_l_max 20
_diffrn_reflns_limit_l_min -19
_diffrn_reflns_number 10778
_diffrn_reflns_theta_full 20.81
_diffrn_reflns_theta_max 20.81
_diffrn_reflns_theta_min 1.88
_diffrn_standards_decay_% 0
_diffrn_standards_interval_count 0
_diffrn_standards_interval_time 0
_diffrn_standards_number 0
_exptl_absorpt_coefficient_mu 0.070
_exptl_absorpt_correction_T_max 0.9965
_exptl_absorpt_correction_T_min 0.9793
_exptl_absorpt_correction_type multi-scan
_exptl_absorpt_process_details SADABS
_exptl_crystal_colour purple
_exptl_crystal_density_diffrn 0.910
_exptl_crystal_density_method 'not measured'
_exptl_crystal_description needle
_exptl_crystal_F_000 948
_exptl_crystal_size_max 0.30
_exptl_crystal_size_mid 0.10
_exptl_crystal_size_min 0.05
_refine_diff_density_max 0.393
_refine_diff_density_min -0.308
_refine_diff_density_rms 0.079
_refine_ls_extinction_method none
_refine_ls_goodness_of_fit_ref 0.916
_refine_ls_hydrogen_treatment constr
_refine_ls_matrix_type full
_refine_ls_number_parameters 623
_refine_ls_number_reflns 6644
_refine_ls_number_restraints 66
_refine_ls_restrained_S_all 0.934
_refine_ls_R_factor_all 0.1474
_refine_ls_R_factor_gt 0.0980
_refine_ls_shift/su_max 0.000
_refine_ls_shift/su_mean 0.000
_refine_ls_structure_factor_coef Fsqd
_refine_ls_weighting_details 'calc w=1/[\s^2^(Fo^2^)+(0.1722P)^2^+0.0000P] where P=(Fo^2^+2Fc^2^)/3'
_refine_ls_weighting_scheme calc
_refine_ls_wR_factor_gt 0.2531
_refine_ls_wR_factor_ref 0.2801
_reflns_number_gt 3358
_reflns_number_total 6644
_reflns_threshold_expression >2sigma(I)
_cod_data_source_file 26_23_1.cif
_cod_data_source_block p-1
_cod_depositor_comments
;
The following automatic conversions were performed:

'_symmetry_cell_setting' value 'Triclinic' changed to 'triclinic'
according to
/home/andrius/struct/COD-crude-data/automatic-downloads/current/J-STAGE/lib/dictionaries/cif_core.dic
dictionary named 'cif_core.dic' version 2.4.2 from 2011-04-26.

Automatic conversion script
Id: cif_fix_values 6524 2018-11-02 12:15:13Z antanas 
;
_cod_original_sg_symbol_H-M P-1
_cod_database_code 1551754

loop_
_symmetry_equiv_pos_as_xyz
'x, y, z'
'-x, -y, -z'

loop_
_atom_site_label
_atom_site_type_symbol
_atom_site_fract_x
_atom_site_fract_y
_atom_site_fract_z
_atom_site_U_iso_or_equiv
_atom_site_adp_type
_atom_site_occupancy
_atom_site_symmetry_multiplicity
_atom_site_calc_flag
_atom_site_refinement_flags
_atom_site_disorder_assembly
_atom_site_disorder_group
Si1 Si 0.8443(3) 0.54098(15) 0.10946(12) 0.0806(9) Uani 1 1 d U . .
N2 N 0.8913(5) 0.9591(3) -0.3393(2) 0.0298(13) Uani 1 1 d . . .
N3 N 0.7379(6) 0.8460(3) -0.3694(3) 0.0378(14) Uani 1 1 d . . .
H3 H 0.7764 0.8446 -0.3329 0.045 Uiso 1 1 calc R . .
N4 N 0.7538(6) 0.7386(3) -0.2250(3) 0.0374(14) Uani 1 1 d . . .
N1 N 0.8984(5) 0.8533(3) -0.1930(3) 0.0360(14) Uani 1 1 d . . .
H1 H 0.8580 0.8543 -0.2289 0.043 Uiso 1 1 calc R . .
C1 C 0.8926(7) 0.7930(4) -0.1286(3) 0.0331(16) Uani 1 1 d . . .
C2 C 0.9658(8) 0.8147(4) -0.0850(3) 0.050(2) Uani 1 1 d . . .
H2 H 0.9750 0.7848 -0.0369 0.060 Uiso 1 1 calc R . .
C3 C 1.0219(8) 0.8863(4) -0.1236(3) 0.0481(19) Uani 1 1 d . . .
H3A H 1.0793 0.9138 -0.1076 0.058 Uiso 1 1 calc R . .
C4 C 0.9769(6) 0.9118(4) -0.1931(3) 0.0326(16) Uani 1 1 d . . .
C5 C 1.0115(6) 0.9805(4) -0.2497(3) 0.0332(16) Uani 1 1 d . . .
C6 C 0.9711(6) 1.0028(3) -0.3186(3) 0.0287(15) Uani 1 1 d . . .
C7 C 1.0019(6) 1.0771(3) -0.3766(3) 0.0309(16) Uani 1 1 d . . .
H7 H 1.0548 1.1173 -0.3757 0.037 Uiso 1 1 calc R . .
C8 C 0.9410(7) 1.0771(3) -0.4307(3) 0.0383(17) Uani 1 1 d . . .
H8 H 0.9421 1.1177 -0.4757 0.046 Uiso 1 1 calc R . .
C9 C 0.8726(7) 1.0034(3) -0.4084(3) 0.0340(16) Uani 1 1 d . . .
C10 C 0.7948(7) 0.9811(4) -0.4511(3) 0.0324(16) Uani 1 1 d . . .
C11 C 0.7360(7) 0.9092(4) -0.4327(3) 0.0388(17) Uani 1 1 d . . .
C12 C 0.6669(7) 0.8860(4) -0.4785(3) 0.0445(18) Uani 1 1 d . . .
H12 H 0.6509 0.9170 -0.5255 0.053 Uiso 1 1 calc R . .
C13 C 0.6288(8) 0.8118(4) -0.4422(3) 0.0473(19) Uani 1 1 d . . .
H13 H 0.5823 0.7818 -0.4597 0.057 Uiso 1 1 calc R . .
C14 C 0.6714(7) 0.7866(4) -0.3723(3) 0.0378(17) Uani 1 1 d . . .
C15 C 0.6465(7) 0.7140(4) -0.3163(3) 0.0374(17) Uani 1 1 d . . .
C16 C 0.6819(7) 0.6936(4) -0.2478(3) 0.0414(17) Uani 1 1 d . . .
C17 C 0.6420(9) 0.6222(4) -0.1886(4) 0.059(2) Uani 1 1 d . . .
H17 H 0.5914 0.5814 -0.1897 0.071 Uiso 1 1 calc R . .
C18 C 0.6902(8) 0.6248(4) -0.1319(4) 0.053(2) Uani 1 1 d . . .
H18 H 0.6800 0.5863 -0.0855 0.064 Uiso 1 1 calc R . .
C19 C 0.7609(7) 0.6980(4) -0.1553(3) 0.0405(17) Uani 1 1 d . . .
C20 C 0.8269(7) 0.7221(4) -0.1091(3) 0.0434(18) Uani 1 1 d . . .
C21 C 1.1028(7) 1.0365(3) -0.2377(3) 0.0339(16) Uani 1 1 d . . .
C22 C 1.0359(7) 1.0755(4) -0.1960(3) 0.0402(17) Uani 1 1 d . . .
H22 H 0.9341 1.0672 -0.1760 0.048 Uiso 1 1 calc R . .
C23 C 1.1199(8) 1.1259(4) -0.1843(3) 0.0411(18) Uani 1 1 d . . .
C24 C 1.2683(7) 1.1384(4) -0.2157(4) 0.0403(17) Uani 1 1 d . . .
H24 H 1.3245 1.1742 -0.2093 0.048 Uiso 1 1 calc R . .
C25 C 1.3368(8) 1.1001(4) -0.2560(4) 0.0490(19) Uani 1 1 d . . .
C26 C 1.2518(7) 1.0508(4) -0.2678(3) 0.0421(18) Uani 1 1 d . . .
H26 H 1.2958 1.0261 -0.2970 0.051 Uiso 1 1 calc R . .
C27 C 1.0418(8) 1.1693(4) -0.1389(4) 0.055(2) Uani 1 1 d . . .
C28 C 0.9061(11) 1.2156(6) -0.1730(5) 0.105(3) Uani 1 1 d . . .
H28A H 0.8377 1.1817 -0.1782 0.157 Uiso 1 1 calc R . .
H28B H 0.9412 1.2546 -0.2195 0.157 Uiso 1 1 calc R . .
H28C H 0.8539 1.2397 -0.1429 0.157 Uiso 1 1 calc R . .
C29 C 0.9823(11) 1.1102(5) -0.0652(4) 0.088(3) Uani 1 1 d . . .
H29A H 0.9137 1.0761 -0.0700 0.132 Uiso 1 1 calc R . .
H29B H 0.9294 1.1360 -0.0368 0.132 Uiso 1 1 calc R . .
H29C H 1.0660 1.0808 -0.0421 0.132 Uiso 1 1 calc R . .
C30 C 1.1439(12) 1.2225(6) -0.1312(5) 0.112(4) Uani 1 1 d . . .
H30A H 1.1825 1.2599 -0.1779 0.169 Uiso 1 1 calc R . .
H30B H 1.2273 1.1938 -0.1072 0.169 Uiso 1 1 calc R . .
H30C H 1.0886 1.2484 -0.1034 0.169 Uiso 1 1 calc R . .
C31 C 1.5047(8) 1.1106(5) -0.2866(5) 0.063(2) Uani 1 1 d . . .
C32 C 1.5745(12) 1.1748(7) -0.2790(7) 0.140(4) Uani 1 1 d U . .
H32A H 1.5255 1.2225 -0.3057 0.210 Uiso 1 1 calc R . .
H32B H 1.6810 1.1773 -0.2971 0.210 Uiso 1 1 calc R . .
H32C H 1.5623 1.1663 -0.2291 0.210 Uiso 1 1 calc R . .
C33 C 1.5863(10) 1.0395(8) -0.2454(7) 0.144(5) Uani 1 1 d . . .
H33A H 1.5467 0.9964 -0.2504 0.216 Uiso 1 1 calc R . .
H33B H 1.5722 1.0311 -0.1956 0.216 Uiso 1 1 calc R . .
H33C H 1.6929 1.0447 -0.2635 0.216 Uiso 1 1 calc R . .
C34 C 1.5308(10) 1.1189(6) -0.3637(5) 0.101(3) Uani 1 1 d . . .
H34A H 1.4859 1.0760 -0.3670 0.152 Uiso 1 1 calc R . .
H34B H 1.6383 1.1197 -0.3797 0.152 Uiso 1 1 calc R . .
H34C H 1.4849 1.1661 -0.3935 0.152 Uiso 1 1 calc R . .
C35 C 0.7799(7) 1.0366(4) -0.5216(4) 0.0388(17) Uani 1 1 d . . .
C36 C 0.7625(8) 1.0806(4) -0.5806(4) 0.0458(18) Uani 1 1 d . . .
C37 C 0.7408(8) 1.1310(4) -0.6518(3) 0.0426(18) Uani 1 1 d . . .
C38 C 0.8455(8) 1.1908(4) -0.6919(3) 0.0498(19) Uani 1 1 d . . .
H38 H 0.9284 1.1973 -0.6721 0.060 Uiso 1 1 calc R . .
C39 C 0.8232(11) 1.2389(4) -0.7601(4) 0.067(2) Uani 1 1 d . . .
H39 H 0.8909 1.2790 -0.7870 0.080 Uiso 1 1 calc R . .
C40 C 0.7046(13) 1.2292(5) -0.7889(4) 0.075(3) Uani 1 1 d . . .
H40 H 0.6911 1.2630 -0.8355 0.090 Uiso 1 1 calc R . .
C41 C 0.6037(9) 1.1710(6) -0.7517(5) 0.069(2) Uani 1 1 d . . .
H41 H 0.5228 1.1650 -0.7728 0.083 Uiso 1 1 calc R . .
C42 C 0.6220(8) 1.1207(4) -0.6817(3) 0.0511(19) Uani 1 1 d . . .
H42 H 0.5539 1.0805 -0.6557 0.061 Uiso 1 1 calc R . .
C43 C 0.5743(7) 0.6560(4) -0.3334(3) 0.0350(16) Uani 1 1 d . . .
C44 C 0.4340(7) 0.6692(4) -0.3547(3) 0.0388(17) Uani 1 1 d . . .
H44 H 0.3804 0.7133 -0.3550 0.047 Uiso 1 1 calc R . .
C45 C 0.3677(8) 0.6198(4) -0.3759(3) 0.0417(18) Uani 1 1 d . . .
C46 C 0.4491(8) 0.5526(4) -0.3704(3) 0.0421(18) Uani 1 1 d . . .
H46 H 0.4077 0.5177 -0.3839 0.051 Uiso 1 1 calc R . .
C47 C 0.5893(8) 0.5359(4) -0.3456(4) 0.0446(18) Uani 1 1 d . A .
C48 C 0.6490(8) 0.5896(4) -0.3285(3) 0.0449(18) Uani 1 1 d . . .
H48 H 0.7444 0.5803 -0.3130 0.054 Uiso 1 1 calc R . .
C49 C 0.2140(8) 0.6395(4) -0.4025(4) 0.051(2) Uani 1 1 d . . .
C50 C 0.1734(11) 0.5853(5) -0.4347(5) 0.095(3) Uani 1 1 d . . .
H50A H 0.0753 0.5994 -0.4508 0.142 Uiso 1 1 calc R . .
H50B H 0.1706 0.5333 -0.3990 0.142 Uiso 1 1 calc R . .
H50C H 0.2486 0.5891 -0.4748 0.142 Uiso 1 1 calc R . .
C51 C 0.2122(9) 0.7221(4) -0.4574(4) 0.073(2) Uani 1 1 d . . .
H51A H 0.1141 0.7342 -0.4737 0.109 Uiso 1 1 calc R . .
H51B H 0.2890 0.7284 -0.4976 0.109 Uiso 1 1 calc R . .
H51C H 0.2324 0.7562 -0.4358 0.109 Uiso 1 1 calc R . .
C52 C 0.0931(8) 0.6313(5) -0.3391(5) 0.081(3) Uani 1 1 d . . .
H52A H -0.0051 0.6438 -0.3554 0.121 Uiso 1 1 calc R . .
H52B H 0.1150 0.6658 -0.3183 0.121 Uiso 1 1 calc R . .
H52C H 0.0929 0.5791 -0.3037 0.121 Uiso 1 1 calc R . .
C56 C 0.6734(9) 0.4630(5) -0.3425(5) 0.068(2) Uani 1 1 d . . .
C57 C 0.733(5) 0.468(2) -0.4118(18) 0.188(15) Uani 0.55(2) 1 d PU A 1
H57A H 0.7871 0.4208 -0.4078 0.281 Uiso 0.55(2) 1 calc PR A 1
H57B H 0.8005 0.5106 -0.4354 0.281 Uiso 0.55(2) 1 calc PR A 1
H57C H 0.6505 0.4744 -0.4394 0.281 Uiso 0.55(2) 1 calc PR A 1
C58 C 0.569(2) 0.3909(10) -0.2911(13) 0.093(7) Uani 0.55(2) 1 d PU A 1
H58A H 0.5564 0.3880 -0.2429 0.139 Uiso 0.55(2) 1 calc PR A 1
H58B H 0.6176 0.3443 -0.2921 0.139 Uiso 0.55(2) 1 calc PR A 1
H58C H 0.4718 0.3969 -0.3075 0.139 Uiso 0.55(2) 1 calc PR A 1
C59 C 0.807(2) 0.4443(10) -0.2943(10) 0.070(6) Uani 0.55(2) 1 d PU A 1
H59A H 0.7804 0.4641 -0.2579 0.104 Uiso 0.55(2) 1 calc PR A 1
H59B H 0.8991 0.4682 -0.3239 0.104 Uiso 0.55(2) 1 calc PR A 1
H59C H 0.8220 0.3895 -0.2720 0.104 Uiso 0.55(2) 1 calc PR A 1
C57' C 0.808(2) 0.4901(10) -0.4120(9) 0.050(6) Uani 0.45(2) 1 d PU A 2
H57D H 0.8603 0.5336 -0.4139 0.075 Uiso 0.45(2) 1 calc PR A 2
H57E H 0.7627 0.5044 -0.4554 0.075 Uiso 0.45(2) 1 calc PR A 2
H57F H 0.8784 0.4483 -0.4075 0.075 Uiso 0.45(2) 1 calc PR A 2
C58' C 0.582(2) 0.4074(11) -0.3530(15) 0.077(8) Uani 0.45(2) 1 d PU A 2
H58D H 0.5377 0.4329 -0.3966 0.115 Uiso 0.45(2) 1 calc PR A 2
H58E H 0.5034 0.3871 -0.3130 0.115 Uiso 0.45(2) 1 calc PR A 2
H58F H 0.6470 0.3659 -0.3563 0.115 Uiso 0.45(2) 1 calc PR A 2
C59' C 0.728(4) 0.4241(18) -0.2746(17) 0.126(12) Uani 0.45(2) 1 d PU A 2
H59D H 0.7974 0.4569 -0.2685 0.189 Uiso 0.45(2) 1 calc PR A 2
H59E H 0.7798 0.3773 -0.2728 0.189 Uiso 0.45(2) 1 calc PR A 2
H59F H 0.6437 0.4119 -0.2367 0.189 Uiso 0.45(2) 1 calc PR A 2
C60 C 0.8325(8) 0.6668(4) -0.0375(4) 0.0483(19) Uani 1 1 d . . .
C61 C 0.8340(9) 0.6186(4) 0.0230(4) 0.059(2) Uani 1 1 d . . .
C62 C 0.8138(16) 0.4514(7) 0.1006(7) 0.159(5) Uani 1 1 d U . .
H62A H 0.8184 0.4086 0.1460 0.238 Uiso 1 1 calc R . .
H62B H 0.8914 0.4455 0.0652 0.238 Uiso 1 1 calc R . .
H62C H 0.7156 0.4531 0.0858 0.238 Uiso 1 1 calc R . .
C63 C 0.7017(16) 0.5528(8) 0.1751(6) 0.154(5) Uani 1 1 d U . .
H63A H 0.7083 0.5109 0.2209 0.231 Uiso 1 1 calc R . .
H63B H 0.6030 0.5531 0.1613 0.231 Uiso 1 1 calc R . .
H63C H 0.7169 0.6008 0.1784 0.231 Uiso 1 1 calc R . .
C64 C 1.0321(16) 0.5403(9) 0.1332(7) 0.181(6) Uani 1 1 d U . .
H64A H 1.0398 0.4991 0.1793 0.271 Uiso 1 1 calc R . .
H64B H 1.0495 0.5887 0.1354 0.271 Uiso 1 1 calc R . .
H64C H 1.1070 0.5329 0.0977 0.271 Uiso 1 1 calc R . .

loop_
_atom_site_aniso_label
_atom_site_aniso_U_11
_atom_site_aniso_U_22
_atom_site_aniso_U_33
_atom_site_aniso_U_23
_atom_site_aniso_U_13
_atom_site_aniso_U_12
Si1 0.108(2) 0.0596(17) 0.0457(14) 0.0067(12) -0.0065(13) -0.0036(15)
N2 0.029(3) 0.037(3) 0.026(3) -0.014(3) -0.009(2) 0.003(3)
N3 0.046(3) 0.038(4) 0.030(3) -0.011(3) -0.011(3) -0.007(3)
N4 0.041(3) 0.035(3) 0.037(3) -0.014(3) -0.011(3) -0.001(3)
N1 0.034(3) 0.039(4) 0.036(3) -0.016(3) -0.009(3) 0.004(3)
C1 0.037(4) 0.030(4) 0.025(4) -0.004(3) -0.004(3) 0.002(3)
C2 0.067(5) 0.049(5) 0.031(4) -0.009(4) -0.014(4) -0.005(4)
C3 0.060(5) 0.048(5) 0.041(4) -0.019(4) -0.012(4) -0.010(4)
C4 0.026(4) 0.041(4) 0.035(4) -0.018(4) -0.008(3) -0.002(3)
C5 0.024(4) 0.039(4) 0.040(4) -0.021(4) 0.000(3) 0.002(3)
C6 0.028(4) 0.023(4) 0.030(4) -0.007(3) -0.006(3) 0.006(3)
C7 0.038(4) 0.025(4) 0.039(4) -0.020(3) -0.010(3) 0.001(3)
C8 0.048(4) 0.017(4) 0.036(4) 0.003(3) -0.002(3) -0.004(3)
C9 0.030(4) 0.029(4) 0.040(4) -0.012(3) -0.006(3) 0.004(3)
C10 0.033(4) 0.032(4) 0.028(4) -0.007(3) -0.008(3) 0.006(3)
C11 0.052(4) 0.036(5) 0.027(4) -0.007(4) -0.012(3) -0.009(3)
C12 0.058(5) 0.045(5) 0.032(4) -0.015(4) -0.008(3) -0.008(4)
C13 0.066(5) 0.047(5) 0.033(4) -0.017(4) -0.009(4) -0.021(4)
C14 0.050(4) 0.031(4) 0.035(4) -0.012(3) -0.011(3) -0.010(3)
C15 0.037(4) 0.032(4) 0.042(4) -0.010(3) -0.014(3) -0.004(3)
C16 0.045(4) 0.029(4) 0.045(4) -0.011(4) -0.005(3) 0.000(3)
C17 0.092(6) 0.037(5) 0.044(5) -0.008(4) -0.009(4) -0.023(4)
C18 0.077(5) 0.025(4) 0.045(4) 0.003(3) -0.017(4) -0.010(4)
C19 0.050(4) 0.029(4) 0.033(4) -0.003(3) -0.008(3) 0.002(3)
C20 0.047(4) 0.039(5) 0.030(4) 0.002(3) -0.010(3) 0.004(4)
C21 0.040(4) 0.029(4) 0.035(4) -0.014(3) -0.008(3) 0.001(3)
C22 0.040(4) 0.044(4) 0.041(4) -0.022(4) 0.000(3) -0.005(4)
C23 0.062(5) 0.026(4) 0.040(4) -0.016(3) -0.016(4) 0.001(4)
C24 0.027(4) 0.038(4) 0.063(5) -0.025(4) -0.017(4) 0.002(3)
C25 0.045(5) 0.047(5) 0.055(5) -0.020(4) -0.009(4) 0.000(4)
C26 0.032(4) 0.048(5) 0.052(4) -0.026(4) -0.001(4) -0.004(4)
C27 0.062(5) 0.060(5) 0.052(5) -0.034(4) -0.001(4) 0.001(4)
C28 0.091(7) 0.123(9) 0.114(8) -0.071(7) -0.005(6) 0.035(7)
C29 0.108(7) 0.085(7) 0.072(6) -0.039(5) 0.010(5) -0.008(6)
C30 0.135(9) 0.122(9) 0.127(9) -0.103(8) 0.013(7) -0.034(8)
C31 0.031(5) 0.077(6) 0.097(7) -0.051(5) -0.009(5) -0.004(4)
C32 0.093(7) 0.156(8) 0.194(9) -0.098(7) 0.012(6) -0.043(6)
C33 0.045(6) 0.214(15) 0.170(12) -0.077(11) -0.029(7) 0.045(8)
C34 0.061(6) 0.141(10) 0.100(8) -0.052(7) 0.021(5) -0.038(6)
C35 0.039(4) 0.034(4) 0.045(5) -0.018(4) -0.006(3) -0.003(3)
C36 0.055(5) 0.036(5) 0.040(5) -0.008(4) -0.007(4) 0.000(4)
C37 0.046(5) 0.034(4) 0.043(4) -0.014(4) -0.006(4) 0.023(4)
C38 0.059(5) 0.040(5) 0.041(4) -0.010(4) -0.001(4) 0.012(4)
C39 0.084(7) 0.049(5) 0.038(5) 0.002(4) 0.012(5) 0.028(5)
C40 0.101(8) 0.077(7) 0.034(5) -0.015(5) -0.011(5) 0.039(6)
C41 0.056(6) 0.096(7) 0.070(6) -0.047(6) -0.031(5) 0.034(5)
C42 0.059(5) 0.049(5) 0.037(4) -0.007(4) -0.019(4) 0.015(4)
C43 0.038(4) 0.021(4) 0.042(4) -0.006(3) -0.013(3) -0.003(3)
C44 0.043(5) 0.029(4) 0.038(4) -0.008(3) -0.003(3) 0.004(3)
C45 0.056(5) 0.029(4) 0.037(4) -0.007(3) -0.011(3) -0.013(4)
C46 0.050(5) 0.022(4) 0.053(4) -0.012(3) -0.006(4) -0.009(4)
C47 0.041(5) 0.033(4) 0.060(5) -0.019(4) -0.008(4) 0.003(4)
C48 0.041(4) 0.035(5) 0.058(5) -0.017(4) -0.009(4) -0.005(4)
C49 0.053(5) 0.031(4) 0.067(5) -0.011(4) -0.029(4) -0.006(4)
C50 0.113(8) 0.077(7) 0.127(8) -0.057(6) -0.073(7) 0.008(6)
C51 0.072(6) 0.061(6) 0.077(6) -0.011(5) -0.040(5) 0.008(4)
C52 0.039(5) 0.089(7) 0.102(7) -0.023(5) -0.014(5) -0.010(5)
C56 0.063(5) 0.045(5) 0.118(8) -0.051(5) -0.028(5) 0.016(4)
C57 0.202(18) 0.188(18) 0.178(17) -0.084(11) -0.020(10) 0.014(10)
C58 0.094(10) 0.069(9) 0.114(11) -0.037(8) -0.016(8) 0.004(7)
C59 0.061(9) 0.058(9) 0.085(9) -0.027(7) -0.016(7) 0.029(7)
C57' 0.041(9) 0.038(8) 0.064(9) -0.024(7) 0.016(7) 0.016(7)
C58' 0.055(10) 0.062(10) 0.115(12) -0.043(8) 0.002(8) 0.010(7)
C59' 0.126(15) 0.111(15) 0.131(15) -0.043(10) -0.009(10) 0.018(10)
C60 0.046(5) 0.045(5) 0.051(5) -0.016(4) -0.006(4) -0.002(4)
C61 0.079(6) 0.048(5) 0.039(5) -0.004(4) -0.011(4) -0.011(4)
C62 0.197(9) 0.118(8) 0.143(8) -0.040(7) -0.005(7) -0.005(7)
C63 0.182(9) 0.145(9) 0.106(7) -0.034(6) 0.019(7) 0.013(7)
C64 0.166(9) 0.197(10) 0.141(8) -0.020(7) -0.054(7) 0.010(8)

loop_
_atom_type_symbol
_atom_type_description
_atom_type_scat_dispersion_real
_atom_type_scat_dispersion_imag
_atom_type_scat_source
C C 0.0033 0.0016 'International Tables Vol C Tables 4.2.6.8 and 6.1.1.4'
H H 0.0000 0.0000 'International Tables Vol C Tables 4.2.6.8 and 6.1.1.4'
N N 0.0061 0.0033 'International Tables Vol C Tables 4.2.6.8 and 6.1.1.4'
Si Si 0.0817 0.0704 'International Tables Vol C Tables 4.2.6.8 and 6.1.1.4'

loop_
_geom_angle_atom_site_label_1
_geom_angle_atom_site_label_2
_geom_angle_atom_site_label_3
_geom_angle
C63 Si1 C61 110.3(5)
C63 Si1 C64 110.9(7)
C61 Si1 C64 108.3(5)
C63 Si1 C62 110.0(6)
C61 Si1 C62 107.3(5)
C64 Si1 C62 109.9(7)
C6 N2 C9 105.5(5)
C14 N3 C11 110.2(5)
C19 N4 C16 106.7(5)
C1 N1 C4 110.2(5)
N1 C1 C2 107.4(5)
N1 C1 C20 126.8(5)
C2 C1 C20 125.8(6)
C3 C2 C1 108.9(6)
C2 C3 C4 107.0(6)
N1 C4 C5 126.7(5)
N1 C4 C3 106.5(5)
C5 C4 C3 126.7(6)
C4 C5 C6 125.6(5)
C4 C5 C21 117.4(5)
C6 C5 C21 117.0(5)
N2 C6 C5 125.0(5)
N2 C6 C7 110.3(5)
C5 C6 C7 124.7(5)
C8 C7 C6 106.6(5)
C7 C8 C9 107.7(5)
N2 C9 C10 125.0(5)
N2 C9 C8 109.9(5)
C10 C9 C8 125.1(6)
C11 C10 C9 126.4(5)
C11 C10 C35 116.3(5)
C9 C10 C35 117.2(5)
N3 C11 C10 127.8(5)
N3 C11 C12 106.6(5)
C10 C11 C12 125.6(5)
C13 C12 C11 107.8(6)
C12 C13 C14 108.1(5)
N3 C14 C15 126.0(5)
N3 C14 C13 107.2(5)
C15 C14 C13 126.7(6)
C16 C15 C14 124.7(6)
C16 C15 C43 119.3(5)
C14 C15 C43 116.1(5)
N4 C16 C15 126.1(6)
N4 C16 C17 109.2(6)
C15 C16 C17 124.7(6)
C18 C17 C16 107.2(6)
C17 C18 C19 106.9(6)
N4 C19 C20 126.5(6)
N4 C19 C18 110.1(6)
C20 C19 C18 123.4(6)
C1 C20 C19 125.6(5)
C1 C20 C60 117.4(6)
C19 C20 C60 116.9(6)
C26 C21 C22 119.0(6)
C26 C21 C5 120.9(6)
C22 C21 C5 120.1(6)
C23 C22 C21 120.0(6)
C22 C23 C24 118.7(6)
C22 C23 C27 118.8(6)
C24 C23 C27 122.5(6)
C25 C24 C23 122.3(6)
C26 C25 C24 118.4(6)
C26 C25 C31 119.8(7)
C24 C25 C31 121.8(6)
C25 C26 C21 121.5(6)
C30 C27 C29 109.2(7)
C30 C27 C28 108.3(8)
C29 C27 C28 107.8(7)
C30 C27 C23 113.3(6)
C29 C27 C23 108.2(6)
C28 C27 C23 109.8(6)
C32 C31 C33 106.8(9)
C32 C31 C34 111.2(8)
C33 C31 C34 106.0(8)
C32 C31 C25 113.0(7)
C33 C31 C25 107.8(7)
C34 C31 C25 111.6(6)
C36 C35 C10 176.7(7)
C35 C36 C37 178.1(7)
C42 C37 C38 120.3(6)
C42 C37 C36 120.3(6)
C38 C37 C36 119.4(6)
C39 C38 C37 118.8(7)
C40 C39 C38 120.7(8)
C39 C40 C41 121.5(8)
C40 C41 C42 119.7(7)
C37 C42 C41 119.0(7)
C48 C43 C44 119.2(6)
C48 C43 C15 120.3(6)
C44 C43 C15 120.6(6)
C43 C44 C45 122.4(6)
C44 C45 C46 116.3(6)
C44 C45 C49 120.1(6)
C46 C45 C49 123.6(6)
C47 C46 C45 122.5(6)
C48 C47 C46 117.2(6)
C48 C47 C56 122.8(6)
C46 C47 C56 119.9(6)
C43 C48 C47 122.4(6)
C45 C49 C50 111.8(7)
C45 C49 C51 110.1(5)
C50 C49 C51 110.0(6)
C45 C49 C52 108.7(6)
C50 C49 C52 107.8(6)
C51 C49 C52 108.4(7)
C57 C56 C58' 75.8(16)
C57 C56 C59' 131(2)
C58' C56 C59' 107.4(16)
C57 C56 C47 111.7(16)
C58' C56 C47 114.7(9)
C59' C56 C47 110.2(15)
C57 C56 C57' 29.7(16)
C58' C56 C57' 104.6(12)
C59' C56 C57' 114.4(16)
C47 C56 C57' 105.7(8)
C57 C56 C59 109.8(17)
C58' C56 C59 127.4(12)
C59' C56 C59 29.9(13)
C47 C56 C59 111.1(8)
C57' C56 C59 86.4(10)
C57 C56 C58 117.8(17)
C58' C56 C58 44.6(9)
C59' C56 C58 68.8(14)
C47 C56 C58 108.6(9)
C57' C56 C58 141.6(11)
C59 C56 C58 97.0(11)
C61 C60 C20 178.1(7)
C60 C61 Si1 174.6(8)

loop_
_geom_bond_atom_site_label_1
_geom_bond_atom_site_label_2
_geom_bond_distance
Si1 C63 1.798(12)
Si1 C61 1.816(8)
Si1 C64 1.824(13)
Si1 C62 1.842(12)
N2 C6 1.365(7)
N2 C9 1.367(7)
N3 C14 1.346(7)
N3 C11 1.379(7)
N4 C19 1.345(7)
N4 C16 1.374(8)
N1 C1 1.361(7)
N1 C4 1.364(7)
C1 C2 1.395(8)
C1 C20 1.397(9)
C2 C3 1.362(9)
C3 C4 1.436(8)
C4 C5 1.377(8)
C5 C6 1.413(8)
C5 C21 1.512(8)
C6 C7 1.452(8)
C7 C8 1.322(8)
C8 C9 1.444(8)
C9 C10 1.411(8)
C10 C11 1.389(8)
C10 C35 1.436(9)
C11 C12 1.431(8)
C12 C13 1.351(9)
C13 C14 1.433(8)
C14 C15 1.409(9)
C15 C16 1.394(9)
C15 C43 1.507(8)
C16 C17 1.441(9)
C17 C18 1.335(9)
C18 C19 1.443(9)
C19 C20 1.432(9)
C20 C60 1.436(10)
C21 C26 1.383(8)
C21 C22 1.407(9)
C22 C23 1.381(8)
C23 C24 1.383(9)
C23 C27 1.559(10)
C24 C25 1.378(9)
C25 C26 1.372(9)
C25 C31 1.538(10)
C27 C30 1.486(10)
C27 C29 1.528(10)
C27 C28 1.540(12)
C31 C32 1.492(12)
C31 C33 1.492(14)
C31 C34 1.526(11)
C35 C36 1.198(9)
C36 C37 1.431(10)
C37 C42 1.375(9)
C37 C38 1.423(9)
C38 C39 1.375(10)
C39 C40 1.356(11)
C40 C41 1.373(11)
C41 C42 1.406(10)
C43 C48 1.371(9)
C43 C44 1.369(8)
C44 C45 1.394(8)
C45 C46 1.408(9)
C45 C49 1.529(9)
C46 C47 1.398(9)
C47 C48 1.380(9)
C47 C56 1.524(10)
C49 C50 1.532(10)
C49 C51 1.530(10)
C49 C52 1.536(10)
C56 C57 1.43(3)
C56 C58' 1.49(2)
C56 C59' 1.44(3)
C56 C57' 1.661(19)
C56 C59 1.604(18)
C56 C58 1.61(2)
C60 C61 1.221(9)

loop_
_geom_hbond_atom_site_label_D
_geom_hbond_atom_site_label_H
_geom_hbond_atom_site_label_A
_geom_hbond_distance_DH
_geom_hbond_distance_HA
_geom_hbond_distance_DA
_geom_hbond_angle_DHA
N3 H3 N4 0.87 2.32 2.881(7) 122.1
N3 H3 N2 0.87 2.44 2.961(7) 119.4
N1 H1 N2 0.87 2.34 2.891(7) 121.0
N1 H1 N4 0.87 2.43 2.966(7) 120.3

loop_
_geom_torsion_atom_site_label_1
_geom_torsion_atom_site_label_2
_geom_torsion_atom_site_label_3
_geom_torsion_atom_site_label_4
_geom_torsion
C4 N1 C1 C2 1.9(7)
C4 N1 C1 C20 -177.5(6)
N1 C1 C2 C3 -2.7(8)
C20 C1 C2 C3 176.8(7)
C1 C2 C3 C4 2.4(8)
C1 N1 C4 C5 177.0(6)
C1 N1 C4 C3 -0.5(7)
C2 C3 C4 N1 -1.2(7)
C2 C3 C4 C5 -178.7(6)
N1 C4 C5 C6 0.1(10)
C3 C4 C5 C6 177.1(6)
N1 C4 C5 C21 -178.8(6)
C3 C4 C5 C21 -1.8(10)
C9 N2 C6 C5 177.6(6)
C9 N2 C6 C7 0.7(6)
C4 C5 C6 N2 0.0(10)
C21 C5 C6 N2 179.0(5)
C4 C5 C6 C7 176.6(6)
C21 C5 C6 C7 -4.5(9)
N2 C6 C7 C8 -0.1(7)
C5 C6 C7 C8 -177.1(6)
C6 C7 C8 C9 -0.5(7)
C6 N2 C9 C10 -179.5(6)
C6 N2 C9 C8 -0.9(7)
C7 C8 C9 N2 0.9(7)
C7 C8 C9 C10 179.5(6)
N2 C9 C10 C11 -5.9(10)
C8 C9 C10 C11 175.7(6)
N2 C9 C10 C35 176.9(6)
C8 C9 C10 C35 -1.4(9)
C14 N3 C11 C10 -179.1(6)
C14 N3 C11 C12 -1.7(7)
C9 C10 C11 N3 1.6(11)
C35 C10 C11 N3 178.8(6)
C9 C10 C11 C12 -175.3(6)
C35 C10 C11 C12 1.9(10)
N3 C11 C12 C13 0.6(8)
C10 C11 C12 C13 178.1(7)
C11 C12 C13 C14 0.6(8)
C11 N3 C14 C15 -176.8(7)
C11 N3 C14 C13 2.1(8)
C12 C13 C14 N3 -1.7(8)
C12 C13 C14 C15 177.2(7)
N3 C14 C15 C16 2.8(11)
C13 C14 C15 C16 -175.9(7)
N3 C14 C15 C43 -178.1(6)
C13 C14 C15 C43 3.2(10)
C19 N4 C16 C15 178.0(7)
C19 N4 C16 C17 0.6(8)
C14 C15 C16 N4 -4.1(11)
C43 C15 C16 N4 176.9(6)
C14 C15 C16 C17 173.0(7)
C43 C15 C16 C17 -6.1(11)
N4 C16 C17 C18 -0.4(9)
C15 C16 C17 C18 -177.8(7)
C16 C17 C18 C19 0.0(9)
C16 N4 C19 C20 179.8(6)
C16 N4 C19 C18 -0.6(7)
C17 C18 C19 N4 0.4(9)
C17 C18 C19 C20 180.0(7)
N1 C1 C20 C19 4.0(11)
C2 C1 C20 C19 -175.4(7)
N1 C1 C20 C60 -179.4(6)
C2 C1 C20 C60 1.2(10)
N4 C19 C20 C1 1.5(11)
C18 C19 C20 C1 -178.0(7)
N4 C19 C20 C60 -175.1(6)
C18 C19 C20 C60 5.4(10)
C4 C5 C21 C26 108.3(7)
C6 C5 C21 C26 -70.7(8)
C4 C5 C21 C22 -72.3(8)
C6 C5 C21 C22 108.7(7)
C26 C21 C22 C23 -1.4(9)
C5 C21 C22 C23 179.2(6)
C21 C22 C23 C24 1.6(9)
C21 C22 C23 C27 178.9(6)
C22 C23 C24 C25 -2.5(10)
C27 C23 C24 C25 -179.8(7)
C23 C24 C25 C26 3.2(10)
C23 C24 C25 C31 -176.0(7)
C24 C25 C26 C21 -2.9(10)
C31 C25 C26 C21 176.2(7)
C22 C21 C26 C25 2.1(10)
C5 C21 C26 C25 -178.5(6)
C22 C23 C27 C30 -179.2(7)
C24 C23 C27 C30 -2.0(10)
C22 C23 C27 C29 59.4(8)
C24 C23 C27 C29 -123.3(7)
C22 C23 C27 C28 -58.0(9)
C24 C23 C27 C28 119.3(8)
C26 C25 C31 C32 170.9(9)
C24 C25 C31 C32 -10.0(12)
C26 C25 C31 C33 -71.4(10)
C24 C25 C31 C33 107.7(9)
C26 C25 C31 C34 44.6(10)
C24 C25 C31 C34 -136.3(8)
C11 C10 C35 C36 12(14)
C9 C10 C35 C36 -170(13)
C10 C35 C36 C37 -31(34)
C35 C36 C37 C42 46(24)
C35 C36 C37 C38 -133(23)
C42 C37 C38 C39 1.6(10)
C36 C37 C38 C39 -179.9(7)
C37 C38 C39 C40 -0.7(11)
C38 C39 C40 C41 -0.5(13)
C39 C40 C41 C42 0.7(13)
C38 C37 C42 C41 -1.4(10)
C36 C37 C42 C41 -179.9(7)
C40 C41 C42 C37 0.3(11)
C16 C15 C43 C48 -62.0(9)
C14 C15 C43 C48 118.8(7)
C16 C15 C43 C44 118.5(7)
C14 C15 C43 C44 -60.6(8)
C48 C43 C44 C45 -4.1(9)
C15 C43 C44 C45 175.3(5)
C43 C44 C45 C46 3.7(9)
C43 C44 C45 C49 -177.0(6)
C44 C45 C46 C47 -0.5(9)
C49 C45 C46 C47 -179.7(6)
C45 C46 C47 C48 -2.1(10)
C45 C46 C47 C56 -178.6(7)
C44 C43 C48 C47 1.3(10)
C15 C43 C48 C47 -178.1(6)
C46 C47 C48 C43 1.7(10)
C56 C47 C48 C43 178.1(7)
C44 C45 C49 C50 170.4(6)
C46 C45 C49 C50 -10.3(9)
C44 C45 C49 C51 47.9(9)
C46 C45 C49 C51 -132.9(7)
C44 C45 C49 C52 -70.7(8)
C46 C45 C49 C52 108.5(7)
C48 C47 C56 C57 -104.3(19)
C46 C47 C56 C57 72(2)
C48 C47 C56 C58' 171.9(13)
C46 C47 C56 C58' -11.8(16)
C48 C47 C56 C59' 50.6(18)
C46 C47 C56 C59' -133.1(17)
C48 C47 C56 C57' -73.5(11)
C46 C47 C56 C57' 102.8(10)
C48 C47 C56 C59 18.7(13)
C46 C47 C56 C59 -165.1(10)
C48 C47 C56 C58 124.2(11)
C46 C47 C56 C58 -59.5(13)
C1 C20 C60 C61 163(26)
C19 C20 C60 C61 -20(27)
C20 C60 C61 Si1 72(30)
C63 Si1 C61 C60 -155(7)
C64 Si1 C61 C60 83(7)
C62 Si1 C61 C60 -35(7)
